data_7244006
loop_
_publ_author_name
'Ospina-Castro, Mar\'ia L.'
'\'Avila, Edward E.'
'Brice\~no, Alexander'
'Reiber, Andreas'
'Pacheco-Londo\~no, Leonardo C.'
'Galan-Freyle, Nataly J.'

_publ_section_title
;
 Self-assembly and supramolecular isomerism in 1D metal--organometallic
 networks based on transition-metal assemblies from
 1,1&#x2032;-ferrocene-dicarboxylic acid and ancillary nitrogen
 heterocycle ligands
;
_journal_issue 46
_journal_name_full CrystEngComm
_journal_page_first 8198
_journal_page_last 8208
_journal_paper_doi 10.1039/D1CE01204E
_journal_volume 23
_journal_year 2021
_chemical_formula_sum 'C38 H32 Fe N2 O5 Zn'
_chemical_formula_weight 717.87
_space_group_crystal_system triclinic
_space_group_IT_number 2
_space_group_name_Hall '-P 1'
_space_group_name_H-M_alt 'P -1'
_atom_sites_solution_hydrogens mixed
_audit_creation_method SHELXL-2018/3
_audit_update_record
;
2019-07-06 deposited with the CCDC.	2021-11-08 downloaded from the CCDC.
;
_cell_angle_alpha 105.694(4)
_cell_angle_beta 92.706(5)
_cell_angle_gamma 93.349(5)
_cell_formula_units_Z 2
_cell_length_a 10.2015(8)
_cell_length_b 12.2977(6)
_cell_length_c 13.0982(5)
_cell_measurement_reflns_used 11607
_cell_measurement_temperature 99.95(10)
_cell_measurement_theta_max 73.8660
_cell_measurement_theta_min 3.5097
_cell_volume 1575.88(16)
_computing_cell_refinement
;
CrysAlisPro, Agilent Technologies,
Version 1.171.36.20 (release 27-06-2012 CrysAlis171 .NET)
(compiled Jul 11 2012,15:38:31)
;
_computing_data_collection
;
CrysAlisPro, Agilent Technologies,
Version 1.171.36.20 (release 27-06-2012 CrysAlis171 .NET)
(compiled Jul 11 2012,15:38:31)
;
_computing_data_reduction
;
CrysAlisPro, Agilent Technologies,
Version 1.171.36.20 (release 27-06-2012 CrysAlis171 .NET)
(compiled Jul 11 2012,15:38:31)
;
_computing_molecular_graphics 'DIAMOND (Brandenburg, 1998)'
_computing_publication_material 'PLATON (Spek, 2003)'
_computing_structure_refinement 'SHELXL-2018/3 (Sheldrick, 2018)'
_computing_structure_solution 'SUPERFLIP (Palatinus & Chapuis, 2007)'
_diffrn_ambient_temperature 99.95(10)
_diffrn_measured_fraction_theta_full 1.000
_diffrn_measured_fraction_theta_max 0.974
_diffrn_measurement_details
;
#__ type_ start__ end____ width___ exp.time_
  1 omega  -96.00  -45.00   1.0000    1.0000
omega____ theta____ kappa____ phi______ frames
    -      -40.3031  126.0000 -120.0000 51

#__ type_ start__ end____ width___ exp.time_
  2 omega  -37.00   36.00   1.0000    1.0000
omega____ theta____ kappa____ phi______ frames
    -      -40.3031   38.0000  -60.0000 73

#__ type_ start__ end____ width___ exp.time_
  3 omega -116.00  -16.00   1.0000    1.0000
omega____ theta____ kappa____ phi______ frames
    -      -40.3031  -38.0000  150.0000 100

#__ type_ start__ end____ width___ exp.time_
  4 omega -121.00  -80.00   1.0000    2.1700
omega____ theta____ kappa____ phi______ frames
    -      -55.5000 -126.0000 -120.0000 41

#__ type_ start__ end____ width___ exp.time_
  5 omega  -96.00   -8.00   1.0000    2.1700
omega____ theta____ kappa____ phi______ frames
    -      -55.5000  126.0000   30.0000 88

#__ type_ start__ end____ width___ exp.time_
  6 omega  -10.00   16.00   1.0000    2.1700
omega____ theta____ kappa____ phi______ frames
    -      -55.5000   45.0000  -30.0000 26

#__ type_ start__ end____ width___ exp.time_
  7 omega -124.00  -98.00   1.0000    2.1700
omega____ theta____ kappa____ phi______ frames
    -      -55.5000 -126.0000   30.0000 26

#__ type_ start__ end____ width___ exp.time_
  8 omega   43.00  121.00   1.0000    2.1700
omega____ theta____ kappa____ phi______ frames
    -      107.6333 -126.0000  -60.0000 78

#__ type_ start__ end____ width___ exp.time_
  9 omega   86.00  178.00   1.0000    2.1700
omega____ theta____ kappa____ phi______ frames
    -      107.6333   30.0000  150.0000 92

#__ type_ start__ end____ width___ exp.time_
 10 omega   64.00   96.00   1.0000    2.1700
omega____ theta____ kappa____ phi______ frames
    -      107.6333  -95.0000  -30.0000 32

#__ type_ start__ end____ width___ exp.time_
 11 omega   77.00  120.00   1.0000    2.1700
omega____ theta____ kappa____ phi______ frames
    -      107.6333 -126.0000  120.0000 43

#__ type_ start__ end____ width___ exp.time_
 12 omega   63.00   90.00   1.0000    2.1700
omega____ theta____ kappa____ phi______ frames
    -      107.6333  -30.0000 -120.0000 27

#__ type_ start__ end____ width___ exp.time_
 13 omega   35.00   84.00   1.0000    2.1700
omega____ theta____ kappa____ phi______ frames
    -      107.6333  -30.0000  150.0000 49

#__ type_ start__ end____ width___ exp.time_
 14 omega   34.00   93.00   1.0000    2.1700
omega____ theta____ kappa____ phi______ frames
    -      107.6333  -45.0000   60.0000 59

#__ type_ start__ end____ width___ exp.time_
 15 omega   30.00   67.00   1.0000    2.1700
omega____ theta____ kappa____ phi______ frames
    -      107.6333  -30.0000  120.0000 37

#__ type_ start__ end____ width___ exp.time_
 16 omega   99.00  163.00   1.0000    2.1700
omega____ theta____ kappa____ phi______ frames
    -      107.6333  126.0000   60.0000 64

#__ type_ start__ end____ width___ exp.time_
 17 omega   71.00  139.00   1.0000    2.1700
omega____ theta____ kappa____ phi______ frames
    -      107.6333  -77.0000   90.0000 68

#__ type_ start__ end____ width___ exp.time_
 18 omega   34.00  138.00   1.0000    2.1700
omega____ theta____ kappa____ phi______ frames
    -      107.6333  -61.0000  -30.0000 104

#__ type_ start__ end____ width___ exp.time_
 19 omega   81.00  177.00   1.0000    2.1700
omega____ theta____ kappa____ phi______ frames
    -      107.6333   30.0000   60.0000 96

#__ type_ start__ end____ width___ exp.time_
 20 omega -119.00   -7.00   1.0000    1.0000
omega____ theta____ kappa____ phi______ frames
    -      -40.3031  -77.0000   60.0000 112

#__ type_ start__ end____ width___ exp.time_
 21 omega -119.00   -7.00   1.0000    1.0000
omega____ theta____ kappa____ phi______ frames
    -      -40.3031  -77.0000  -90.0000 112

#__ type_ start__ end____ width___ exp.time_
 22 omega -114.00  -11.00   1.0000    1.0000
omega____ theta____ kappa____ phi______ frames
    -      -40.3031  -57.0000  -60.0000 103

#__ type_ start__ end____ width___ exp.time_
 23 omega -134.00  -22.00   1.0000    2.1700
omega____ theta____ kappa____ phi______ frames
    -      -55.5000  -77.0000  -30.0000 112

#__ type_ start__ end____ width___ exp.time_
 24 omega -134.00  -22.00   1.0000    2.1700
omega____ theta____ kappa____ phi______ frames
    -      -55.5000  -77.0000   30.0000 112

#__ type_ start__ end____ width___ exp.time_
 25 omega -134.00  -22.00   1.0000    2.1700
omega____ theta____ kappa____ phi______ frames
    -      -55.5000  -77.0000  150.0000 112

#__ type_ start__ end____ width___ exp.time_
 26 omega -134.00  -22.00   1.0000    2.1700
omega____ theta____ kappa____ phi______ frames
    -      -55.5000  -77.0000 -120.0000 112

#__ type_ start__ end____ width___ exp.time_
 27 omega   77.00  178.00   1.0000    2.1700
omega____ theta____ kappa____ phi______ frames
    -      107.6333   61.0000   90.0000 101

#__ type_ start__ end____ width___ exp.time_
 28 omega   74.00  178.00   1.0000    2.1700
omega____ theta____ kappa____ phi______ frames
    -      107.6333   77.0000   30.0000 104

#__ type_ start__ end____ width___ exp.time_
 29 omega   73.00  178.00   1.0000    2.1700
omega____ theta____ kappa____ phi______ frames
    -      107.6333   27.0000   24.0000 105

#__ type_ start__ end____ width___ exp.time_
 30 omega   24.00  109.00   1.0000    2.1700
omega____ theta____ kappa____ phi______ frames
    -      107.6333  -95.0000   30.0000 85
;
_diffrn_measurement_device_type 'SuperNova, Dual, Cu at zero, Atlas'
_diffrn_measurement_method '\w scans'
_diffrn_orient_matrix_UB_11 0.1409329000
_diffrn_orient_matrix_UB_12 0.0567463000
_diffrn_orient_matrix_UB_13 0.0233011000
_diffrn_orient_matrix_UB_21 -0.0558510000
_diffrn_orient_matrix_UB_22 0.1171002000
_diffrn_orient_matrix_UB_23 0.0355345000
_diffrn_orient_matrix_UB_31 -0.0007177000
_diffrn_orient_matrix_UB_32 -0.0096290000
_diffrn_orient_matrix_UB_33 0.1148240000
_diffrn_radiation_monochromator mirror
_diffrn_radiation_type 'Cu K\a'
_diffrn_radiation_wavelength 1.5418
_diffrn_reflns_av_R_equivalents 0.0345
_diffrn_reflns_av_unetI/netI 0.0288
_diffrn_reflns_Laue_measured_fraction_full 1.000
_diffrn_reflns_Laue_measured_fraction_max 0.974
_diffrn_reflns_limit_h_max 12
_diffrn_reflns_limit_h_min -12
_diffrn_reflns_limit_k_max 12
_diffrn_reflns_limit_k_min -15
_diffrn_reflns_limit_l_max 16
_diffrn_reflns_limit_l_min -13
_diffrn_reflns_number 21382
_diffrn_reflns_point_group_measured_fraction_full 1.000
_diffrn_reflns_point_group_measured_fraction_max 0.974
_diffrn_reflns_theta_full 67.684
_diffrn_reflns_theta_max 74.031
_diffrn_reflns_theta_min 3.513
_diffrn_source 'SuperNova (Cu) X-ray Source'
_diffrn_standards_decay_% 90.0
_diffrn_standards_interval_count 0.00
_diffrn_standards_number 0.0
_exptl_absorpt_coefficient_mu 5.025
_exptl_absorpt_correction_T_max 1.00000
_exptl_absorpt_correction_T_min 0.48618
_exptl_absorpt_correction_type multi-scan
_exptl_absorpt_process_details
;
CrysAlisPro, Agilent Technologies,
Version 1.171.36.20 (release 27-06-2012 CrysAlis171 .NET)
(compiled Jul 11 2012,15:38:31)
Empirical absorption correction using spherical harmonics,
implemented in SCALE3 ABSPACK scaling algorithm.
;
_exptl_crystal_colour 'dark brown'
_exptl_crystal_density_diffrn 1.513
_exptl_crystal_density_method 'not measured'
_exptl_crystal_description block
_exptl_crystal_F_000 740
_exptl_crystal_recrystallization_method 'Hydrothermal Synthesis'
_exptl_crystal_size_max 0.08
_exptl_crystal_size_mid 0.08
_exptl_crystal_size_min 0.08
_refine_diff_density_max 0.732
_refine_diff_density_min -0.808
_refine_diff_density_rms 0.075
_refine_ls_extinction_method none
_refine_ls_goodness_of_fit_ref 1.048
_refine_ls_hydrogen_treatment constr
_refine_ls_matrix_type full
_refine_ls_number_parameters 425
_refine_ls_number_reflns 6238
_refine_ls_number_restraints 0
_refine_ls_restrained_S_all 1.048
_refine_ls_R_factor_all 0.0385
_refine_ls_R_factor_gt 0.0368
_refine_ls_shift/su_max 0.002
_refine_ls_shift/su_mean 0.000
_refine_ls_structure_factor_coef Fsqd
_refine_ls_weighting_details 'w=1/[\s^2^(Fo^2^)+(0.0601P)^2^+1.0751P] where P=(Fo^2^+2Fc^2^)/3'
_refine_ls_weighting_scheme calc
_refine_ls_wR_factor_gt 0.0993
_refine_ls_wR_factor_ref 0.1013
_reflns_Friedel_coverage 0.000
_reflns_number_gt 5988
_reflns_number_total 6238
_reflns_threshold_expression 'I > 2\s(I)'
_cod_data_source_file d1ce01204e2.cif
_cod_data_source_block Compound_6
_cod_original_cell_volume 1575.87(16)
_cod_database_code 7244006
_publcif_datablock.id {cc7cfb27-8055-4542-be58-a3870a7a4923}

_shelx_shelxl_version_number 2018/3
_shelx_space_group_comment
;
The symmetry employed for this shelxl refinement is uniquely defined
by the following loop, which should always be used as a source of
symmetry information in preference to the above space-group names.
They are only intended as comments.
;
_publcif_funding_html
;
;

loop_
_space_group_symop_operation_xyz
'x, y, z'
'-x, -y, -z'

loop_
_atom_site_label
_atom_site_type_symbol
_atom_site_fract_x
_atom_site_fract_y
_atom_site_fract_z
_atom_site_U_iso_or_equiv
_atom_site_adp_type
_atom_site_occupancy
_atom_site_site_symmetry_order
_atom_site_calc_flag
_atom_site_refinement_flags_posn
_atom_site_refinement_flags_adp
_atom_site_refinement_flags_occupancy
_atom_site_disorder_assembly
_atom_site_disorder_group
Zn1 Zn 0.60956(3) 0.45624(2) 0.15941(2) 0.01603(9) Uani 1 1 d . . . . .
O1 O 0.77741(14) 0.44285(13) 0.24069(12) 0.0187(3) Uani 1 1 d . . . . .
N1 N 0.54384(17) 0.57773(15) 0.29722(14) 0.0174(4) Uani 1 1 d . . . . .
C1 C 0.9965(2) 0.48254(18) 0.30961(16) 0.0176(4) Uani 1 1 d . . . . .
Fe2 Fe 1.11960(3) 0.35855(3) 0.25282(2) 0.01509(10) Uani 1 1 d . . . . .
O2 O 0.90010(15) 0.57708(13) 0.19401(13) 0.0225(3) Uani 1 1 d . . . . .
N2 N 0.67104(18) 0.33960(16) 0.01432(14) 0.0197(4) Uani 1 1 d . . . . .
C2 C 1.1288(2) 0.53084(18) 0.31449(17) 0.0191(4) Uani 1 1 d . . . . .
H2 H 1.157518 0.584544 0.280745 0.023 Uiso 1 1 calc R U . . .
C10 C 1.0302(2) 0.25346(18) 0.11520(17) 0.0200(4) Uani 1 1 d . . . . .
H10 H 0.942510 0.251463 0.091497 0.024 Uiso 1 1 calc R U . . .
O4 O 1.40267(15) 0.42960(13) 0.09693(11) 0.0185(3) Uani 1 1 d . . . . .
C18 C 0.4045(2) 0.82883(19) 0.55548(18) 0.0214(5) Uani 1 1 d . . . . .
H18 H 0.377314 0.893284 0.538969 0.026 Uiso 1 1 calc R U . . .
C17 C 0.4684(2) 0.65873(19) 0.28201(18) 0.0215(5) Uani 1 1 d . . . . .
H17 H 0.445774 0.659771 0.212690 0.026 Uiso 1 1 calc R U . . .
C16 C 0.4232(2) 0.7402(2) 0.36423(18) 0.0225(5) Uani 1 1 d . . . . .
H16 H 0.372095 0.795089 0.349615 0.027 Uiso 1 1 calc R U . . .
C19 C 0.3957(2) 0.82451(19) 0.65546(18) 0.0221(5) Uani 1 1 d . . . . .
H19 H 0.425274 0.761487 0.673312 0.026 Uiso 1 1 calc R U . . .
C9 C 1.0817(2) 0.18770(18) 0.17954(18) 0.0207(4) Uani 1 1 d . . . . .
H9 H 1.033540 0.135174 0.204980 0.025 Uiso 1 1 calc R U . . .
C8 C 1.2199(2) 0.21590(18) 0.19851(17) 0.0189(4) Uani 1 1 d . . . . .
H8 H 1.277555 0.185330 0.238522 0.023 Uiso 1 1 calc R U . . .
C20 C 0.3424(2) 0.91260(19) 0.73950(18) 0.0218(5) Uani 1 1 d . . . . .
C34 C 0.9839(3) -0.0727(2) -0.3987(2) 0.0267(5) Uani 1 1 d . . . . .
H34 H 1.039086 -0.032411 -0.340656 0.032 Uiso 1 1 calc R U . . .
C7 C 1.2540(2) 0.29948(17) 0.14506(16) 0.0163(4) Uani 1 1 d . . . . .
C15 C 0.4534(2) 0.74088(19) 0.46911(18) 0.0201(4) Uani 1 1 d . . . . .
C5 C 0.9954(2) 0.40492(19) 0.37345(17) 0.0196(4) Uani 1 1 d . . . . .
H5 H 0.922258 0.361975 0.384866 0.024 Uiso 1 1 calc R U . . .
O5 O 0.66565(15) 0.59633(13) 0.10732(12) 0.0189(3) Uani 1 1 d . . . . .
H5A H 0.749368 0.613102 0.120171 0.028 Uiso 1 1 d R U . . .
H5B H 0.624951 0.654318 0.139643 0.028 Uiso 1 1 d R U . . .
C26 C 0.7864(2) 0.3651(2) -0.02393(18) 0.0235(5) Uani 1 1 d . . . . .
H26 H 0.829787 0.435726 0.007483 0.028 Uiso 1 1 calc R U . . .
C4 C 1.1264(2) 0.4051(2) 0.41651(17) 0.0213(5) Uani 1 1 d . . . . .
H4 H 1.153733 0.362097 0.460961 0.026 Uiso 1 1 calc R U . . .
C11 C 1.1355(2) 0.32285(18) 0.09318(16) 0.0181(4) Uani 1 1 d . . . . .
H11 H 1.129070 0.374029 0.052636 0.022 Uiso 1 1 calc R U . . .
C28 C 0.7817(3) 0.1869(2) -0.15528(19) 0.0265(5) Uani 1 1 d . . . . .
C12 C 1.3855(2) 0.35568(18) 0.14794(16) 0.0169(4) Uani 1 1 d . . . . .
C37 C 0.8208(3) -0.1920(2) -0.5740(2) 0.0279(5) Uani 1 1 d . . . . .
H37 H 0.765982 -0.231208 -0.632775 0.034 Uiso 1 1 calc R U . . .
C3 C 1.2080(2) 0.48234(19) 0.37978(17) 0.0208(4) Uani 1 1 d . . . . .
H3 H 1.298041 0.498326 0.395865 0.025 Uiso 1 1 calc R U . . .
O3 O 1.48123(15) 0.33014(13) 0.19943(12) 0.0198(3) Uani 1 1 d . . . . .
C13 C 0.5741(2) 0.57735(18) 0.39828(17) 0.0184(4) Uani 1 1 d . . . . .
H13 H 0.626139 0.521859 0.410266 0.022 Uiso 1 1 calc R U . . .
C14 C 0.5312(2) 0.65594(19) 0.48553(17) 0.0195(4) Uani 1 1 d . . . . .
H14 H 0.553745 0.652278 0.554085 0.023 Uiso 1 1 calc R U . . .
C33 C 0.8493(3) -0.05691(19) -0.40057(19) 0.0250(5) Uani 1 1 d . . . . .
C25 C 0.3382(3) 1.0244(2) 0.7360(2) 0.0324(6) Uani 1 1 d . . . . .
H25 H 0.372484 1.046199 0.679424 0.039 Uiso 1 1 calc R U . . .
C23 C 0.2322(3) 1.0732(2) 0.9005(2) 0.0307(6) Uani 1 1 d . . . . .
H23 H 0.194451 1.126129 0.953569 0.037 Uiso 1 1 calc R U . . .
C35 C 1.0355(2) -0.1489(2) -0.4839(2) 0.0271(5) Uani 1 1 d . . . . .
H35 H 1.124802 -0.160162 -0.481838 0.033 Uiso 1 1 calc R U . . .
C27 C 0.8438(2) 0.2925(2) -0.10694(19) 0.0255(5) Uani 1 1 d . . . . .
H27 H 0.923373 0.314603 -0.129904 0.031 Uiso 1 1 calc R U . . .
C22 C 0.2374(3) 0.9628(2) 0.9055(2) 0.0327(6) Uani 1 1 d . . . . .
H22 H 0.203503 0.941493 0.962508 0.039 Uiso 1 1 calc R U . . .
C21 C 0.2926(3) 0.8834(2) 0.8263(2) 0.0301(5) Uani 1 1 d . . . . .
H21 H 0.296331 0.809630 0.831174 0.036 Uiso 1 1 calc R U . . .
C29 C 0.6606(3) 0.1603(2) -0.11834(19) 0.0284(5) Uani 1 1 d . . . . .
H29 H 0.614537 0.090719 -0.149627 0.034 Uiso 1 1 calc R U . . .
C36 C 0.9539(3) -0.20806(19) -0.57169(19) 0.0270(5) Uani 1 1 d . . . . .
H36 H 0.988703 -0.258211 -0.628691 0.032 Uiso 1 1 calc R U . . .
C30 C 0.6092(2) 0.2385(2) -0.03437(19) 0.0257(5) Uani 1 1 d . . . . .
H30 H 0.528390 0.219466 -0.011246 0.031 Uiso 1 1 calc R U . . .
C24 C 0.2835(3) 1.1040(2) 0.8160(2) 0.0384(7) Uani 1 1 d . . . . .
H24 H 0.281535 1.178432 0.812523 0.046 Uiso 1 1 calc R U . . .
C38 C 0.7692(3) -0.1178(2) -0.4890(2) 0.0275(5) Uani 1 1 d . . . . .
H38 H 0.679458 -0.108310 -0.490879 0.033 Uiso 1 1 calc R U . . .
C6 C 0.8838(2) 0.50329(18) 0.24297(16) 0.0168(4) Uani 1 1 d . . . . .
C32 C 0.7853(3) 0.0208(2) -0.3142(2) 0.0274(5) Uani 1 1 d . . . . .
H32 H 0.695264 0.007227 -0.310203 0.033 Uiso 1 1 calc R U . . .
C31 C 0.8460(3) 0.1088(2) -0.24156(19) 0.0269(5) Uani 1 1 d . . . . .
H31 H 0.936037 0.122229 -0.245330 0.032 Uiso 1 1 calc R U . . .

loop_
_atom_site_aniso_label
_atom_site_aniso_U_11
_atom_site_aniso_U_22
_atom_site_aniso_U_33
_atom_site_aniso_U_23
_atom_site_aniso_U_13
_atom_site_aniso_U_12
Zn1 0.01509(15) 0.01932(16) 0.01359(15) 0.00351(11) 0.00384(11) 0.00318(11)
O1 0.0148(7) 0.0227(7) 0.0185(7) 0.0049(6) 0.0033(6) 0.0032(6)
N1 0.0169(9) 0.0215(9) 0.0133(8) 0.0032(7) 0.0032(7) 0.0031(7)
C1 0.0163(10) 0.0223(10) 0.0128(9) 0.0014(8) 0.0045(8) 0.0049(8)
Fe2 0.01401(18) 0.01915(18) 0.01220(17) 0.00356(13) 0.00387(13) 0.00318(13)
O2 0.0206(8) 0.0262(8) 0.0220(8) 0.0089(7) 0.0025(6) 0.0017(6)
N2 0.0211(9) 0.0242(9) 0.0138(9) 0.0035(7) 0.0041(7) 0.0070(7)
C2 0.0196(11) 0.0187(10) 0.0165(10) 0.0001(8) 0.0034(8) 0.0020(8)
C10 0.0194(10) 0.0228(11) 0.0156(10) 0.0013(8) 0.0030(8) 0.0010(8)
O4 0.0194(7) 0.0231(7) 0.0134(7) 0.0054(6) 0.0033(6) 0.0010(6)
C18 0.0218(11) 0.0206(10) 0.0212(11) 0.0038(9) 0.0039(9) 0.0044(8)
C17 0.0228(11) 0.0263(11) 0.0160(10) 0.0055(9) 0.0022(8) 0.0072(9)
C16 0.0222(11) 0.0253(11) 0.0214(11) 0.0068(9) 0.0043(9) 0.0083(9)
C19 0.0232(11) 0.0229(11) 0.0195(11) 0.0039(9) 0.0036(9) 0.0046(9)
C9 0.0215(11) 0.0189(10) 0.0208(11) 0.0036(9) 0.0038(9) 0.0000(8)
C8 0.0188(10) 0.0207(10) 0.0177(10) 0.0050(8) 0.0034(8) 0.0057(8)
C20 0.0227(11) 0.0237(11) 0.0165(10) 0.0008(9) 0.0011(9) 0.0035(9)
C34 0.0344(13) 0.0230(11) 0.0230(12) 0.0075(9) 0.0026(10) -0.0021(10)
C7 0.0169(10) 0.0181(10) 0.0129(9) 0.0015(8) 0.0054(8) 0.0039(8)
C15 0.0181(10) 0.0222(11) 0.0189(11) 0.0030(9) 0.0045(8) 0.0019(8)
C5 0.0185(10) 0.0258(11) 0.0140(10) 0.0030(8) 0.0076(8) 0.0041(8)
O5 0.0194(7) 0.0200(7) 0.0179(7) 0.0054(6) 0.0046(6) 0.0036(6)
C26 0.0231(11) 0.0301(12) 0.0183(11) 0.0061(9) 0.0066(9) 0.0083(9)
C4 0.0214(11) 0.0298(12) 0.0124(10) 0.0049(9) 0.0010(8) 0.0050(9)
C11 0.0205(11) 0.0207(10) 0.0123(10) 0.0026(8) 0.0018(8) 0.0036(8)
C28 0.0324(13) 0.0337(13) 0.0180(11) 0.0117(10) 0.0073(10) 0.0126(10)
C12 0.0192(10) 0.0191(10) 0.0112(9) 0.0005(8) 0.0057(8) 0.0050(8)
C37 0.0356(14) 0.0228(11) 0.0242(12) 0.0053(9) 0.0036(10) -0.0028(10)
C3 0.0166(10) 0.0264(11) 0.0169(10) 0.0015(9) -0.0003(8) 0.0029(8)
O3 0.0163(7) 0.0243(8) 0.0204(8) 0.0076(6) 0.0035(6) 0.0044(6)
C13 0.0181(10) 0.0210(10) 0.0161(10) 0.0046(8) 0.0027(8) 0.0028(8)
C14 0.0194(10) 0.0245(11) 0.0145(10) 0.0045(8) 0.0032(8) 0.0018(8)
C33 0.0362(13) 0.0199(10) 0.0221(11) 0.0089(9) 0.0117(10) 0.0059(9)
C25 0.0502(16) 0.0246(12) 0.0214(12) 0.0036(10) 0.0087(11) 0.0016(11)
C23 0.0354(14) 0.0287(12) 0.0216(12) -0.0055(10) 0.0042(10) 0.0071(10)
C35 0.0261(12) 0.0274(12) 0.0312(13) 0.0118(10) 0.0105(10) 0.0049(9)
C27 0.0262(12) 0.0346(13) 0.0181(11) 0.0089(10) 0.0069(9) 0.0095(10)
C22 0.0424(15) 0.0344(14) 0.0210(12) 0.0044(10) 0.0117(11) 0.0078(11)
C21 0.0416(15) 0.0278(12) 0.0227(12) 0.0071(10) 0.0103(11) 0.0094(11)
C29 0.0380(14) 0.0226(11) 0.0224(12) 0.0025(9) 0.0012(10) 0.0021(10)
C36 0.0410(14) 0.0180(10) 0.0229(12) 0.0042(9) 0.0171(10) 0.0052(9)
C30 0.0282(12) 0.0278(12) 0.0205(11) 0.0047(9) 0.0048(9) 0.0045(9)
C24 0.0609(19) 0.0215(12) 0.0308(14) 0.0016(11) 0.0085(13) 0.0076(12)
C38 0.0284(12) 0.0251(12) 0.0315(13) 0.0102(10) 0.0098(10) 0.0040(9)
C6 0.0154(10) 0.0201(10) 0.0124(9) -0.0013(8) 0.0040(8) 0.0061(8)
C32 0.0319(13) 0.0275(12) 0.0263(12) 0.0112(10) 0.0096(10) 0.0060(10)
C31 0.0293(12) 0.0290(12) 0.0243(12) 0.0086(10) 0.0086(10) 0.0047(10)

loop_
_atom_type_symbol
_atom_type_description
_atom_type_scat_dispersion_real
_atom_type_scat_dispersion_imag
_atom_type_scat_source
C C 0.0181 0.0091 'International Tables Vol C Tables 4.2.6.8 and 6.1.1.4'
H H 0.0000 0.0000 'International Tables Vol C Tables 4.2.6.8 and 6.1.1.4'
Fe Fe -1.1336 3.1974 'International Tables Vol C Tables 4.2.6.8 and 6.1.1.4'
N N 0.0311 0.0180 'International Tables Vol C Tables 4.2.6.8 and 6.1.1.4'
O O 0.0492 0.0322 'International Tables Vol C Tables 4.2.6.8 and 6.1.1.4'
Zn Zn -1.5491 0.6778 'International Tables Vol C Tables 4.2.6.8 and 6.1.1.4'

loop_
_geom_angle_atom_site_label_1
_geom_angle_atom_site_label_2
_geom_angle_atom_site_label_3
_geom_angle
_geom_angle_site_symmetry_1
_geom_angle_site_symmetry_3
_geom_angle_publ_flag
O1 Zn1 O5 99.60(6) . . y
O1 Zn1 O3 100.52(6) . 1_455 ?
O5 Zn1 O3 158.75(6) . 1_455 ?
O1 Zn1 N1 91.19(6) . . y
O5 Zn1 N1 85.67(6) . . y
O3 Zn1 N1 87.14(6) 1_455 . y
O1 Zn1 N2 91.47(6) . . y
O5 Zn1 N2 91.74(7) . . y
O3 Zn1 N2 94.52(7) 1_455 . y
N1 Zn1 N2 176.56(7) . . y
O1 Zn1 O4 161.09(6) . 1_455 ?
O5 Zn1 O4 99.00(6) . 1_455 ?
O3 Zn1 O4 60.62(6) 1_455 1_455 ?
N1 Zn1 O4 86.83(6) . 1_455 ?
N2 Zn1 O4 91.36(6) . 1_455 ?
O1 Zn1 C12 130.63(7) . 1_455 ?
O5 Zn1 C12 129.09(7) . 1_455 ?
O3 Zn1 C12 30.17(6) 1_455 1_455 ?
N1 Zn1 C12 85.59(7) . 1_455 ?
N2 Zn1 C12 94.32(7) . 1_455 ?
O4 Zn1 C12 30.47(6) 1_455 1_455 ?
C6 O1 Zn1 124.03(14) . . y
C17 N1 C13 117.29(19) . . ?
C17 N1 Zn1 118.77(14) . . ?
C13 N1 Zn1 123.94(15) . . ?
C5 C1 C2 107.75(19) . . ?
C5 C1 C6 126.5(2) . . ?
C2 C1 C6 125.6(2) . . ?
C5 C1 Fe2 70.11(12) . . ?
C2 C1 Fe2 69.84(12) . . ?
C6 C1 Fe2 121.94(14) . . ?
C11 Fe2 C7 41.45(8) . . ?
C11 Fe2 C1 113.53(9) . . ?
C7 Fe2 C1 146.46(9) . . ?
C11 Fe2 C2 108.54(9) . . ?
C7 Fe2 C2 115.50(9) . . ?
C1 Fe2 C2 41.08(8) . . ?
C11 Fe2 C10 40.75(9) . . ?
C7 Fe2 C10 68.83(9) . . ?
C1 Fe2 C10 107.44(9) . . ?
C2 Fe2 C10 131.89(9) . . ?
C11 Fe2 C5 145.14(9) . . ?
C7 Fe2 C5 172.17(9) . . ?
C1 Fe2 C5 40.89(9) . . ?
C2 Fe2 C5 68.65(9) . . ?
C10 Fe2 C5 113.91(9) . . ?
C11 Fe2 C3 133.10(9) . . ?
C7 Fe2 C3 110.13(9) . . ?
C1 Fe2 C3 68.55(9) . . ?
C2 Fe2 C3 40.40(9) . . ?
C10 Fe2 C3 171.62(9) . . ?
C5 Fe2 C3 68.29(9) . . ?
C11 Fe2 C8 69.04(9) . . ?
C7 Fe2 C8 40.81(9) . . ?
C1 Fe2 C8 170.90(9) . . ?
C2 Fe2 C8 147.58(9) . . ?
C10 Fe2 C8 68.39(9) . . ?
C5 Fe2 C8 132.33(9) . . ?
C3 Fe2 C8 116.65(9) . . ?
C11 Fe2 C4 172.86(9) . . ?
C7 Fe2 C4 133.43(9) . . ?
C1 Fe2 C4 68.46(9) . . ?
C2 Fe2 C4 68.11(9) . . ?
C10 Fe2 C4 146.12(9) . . ?
C5 Fe2 C4 40.55(9) . . ?
C3 Fe2 C4 40.39(9) . . ?
C8 Fe2 C4 110.13(9) . . ?
C11 Fe2 C9 68.43(9) . . ?
C7 Fe2 C9 68.37(9) . . ?
C1 Fe2 C9 131.30(9) . . ?
C2 Fe2 C9 170.90(9) . . ?
C10 Fe2 C9 40.39(9) . . ?
C5 Fe2 C9 108.58(9) . . ?
C3 Fe2 C9 147.67(9) . . ?
C8 Fe2 C9 40.46(9) . . ?
C4 Fe2 C9 115.87(9) . . ?
C30 N2 C26 116.5(2) . . ?
C30 N2 Zn1 124.64(16) . . ?
C26 N2 Zn1 118.49(15) . . ?
C3 C2 C1 107.9(2) . . ?
C3 C2 Fe2 70.08(13) . . ?
C1 C2 Fe2 69.08(12) . . ?
C9 C10 C11 108.40(19) . . ?
C9 C10 Fe2 70.42(13) . . ?
C11 C10 Fe2 69.05(12) . . ?
C12 O4 Zn1 88.41(12) . 1_655 ?
C19 C18 C15 125.8(2) . . ?
N1 C17 C16 123.1(2) . . ?
C17 C16 C15 120.3(2) . . ?
C18 C19 C20 124.4(2) . . ?
C10 C9 C8 108.4(2) . . ?
C10 C9 Fe2 69.19(12) . . ?
C8 C9 Fe2 69.50(12) . . ?
C9 C8 C7 107.73(19) . . ?
C9 C8 Fe2 70.04(12) . . ?
C7 C8 Fe2 68.76(12) . . ?
C21 C20 C25 118.0(2) . . ?
C21 C20 C19 119.0(2) . . ?
C25 C20 C19 123.0(2) . . ?
C35 C34 C33 120.1(2) . . ?
C8 C7 C11 107.92(19) . . ?
C8 C7 C12 125.6(2) . . ?
C11 C7 C12 126.4(2) . . ?
C8 C7 Fe2 70.43(12) . . ?
C11 C7 Fe2 69.20(12) . . ?
C12 C7 Fe2 123.40(14) . . ?
C16 C15 C14 116.9(2) . . ?
C16 C15 C18 119.4(2) . . ?
C14 C15 C18 123.7(2) . . ?
C4 C5 C1 107.75(19) . . ?
C4 C5 Fe2 70.03(12) . . ?
C1 C5 Fe2 69.00(12) . . ?
N2 C26 C27 124.1(2) . . ?
C3 C4 C5 108.2(2) . . ?
C3 C4 Fe2 69.60(12) . . ?
C5 C4 Fe2 69.42(12) . . ?
C10 C11 C7 107.56(19) . . ?
C10 C11 Fe2 70.20(12) . . ?
C7 C11 Fe2 69.35(12) . . ?
C27 C28 C29 117.3(2) . . ?
C27 C28 C31 118.9(2) . . ?
C29 C28 C31 123.8(2) . . ?
O3 C12 O4 120.28(19) . . ?
O3 C12 C7 120.35(19) . . ?
O4 C12 C7 119.36(19) . . ?
O3 C12 Zn1 59.24(11) . 1_655 ?
O4 C12 Zn1 61.12(11) . 1_655 ?
C7 C12 Zn1 177.96(15) . 1_655 ?
C38 C37 C36 120.0(2) . . ?
C2 C3 C4 108.3(2) . . ?
C2 C3 Fe2 69.52(12) . . ?
C4 C3 Fe2 70.01(13) . . ?
C12 O3 Zn1 90.59(13) . 1_655 ?
N1 C13 C14 123.1(2) . . ?
C13 C14 C15 119.3(2) . . ?
C38 C33 C34 118.6(2) . . ?
C38 C33 C32 117.2(2) . . ?
C34 C33 C32 124.2(2) . . ?
C24 C25 C20 120.9(2) . . ?
C24 C23 C22 119.3(2) . . ?
C36 C35 C34 120.3(2) . . ?
C28 C27 C26 119.3(2) . . ?
C23 C22 C21 120.5(2) . . ?
C22 C21 C20 120.9(2) . . ?
C30 C29 C28 119.8(2) . . ?
C37 C36 C35 119.7(2) . . ?
N2 C30 C29 122.9(2) . . ?
C23 C24 C25 120.3(2) . . ?
C37 C38 C33 121.2(2) . . ?
O2 C6 O1 125.5(2) . . ?
O2 C6 C1 118.51(19) . . ?
O1 C6 C1 116.03(19) . . ?
C31 C32 C33 125.2(2) . . ?
C32 C31 C28 125.2(2) . . ?

loop_
_geom_bond_atom_site_label_1
_geom_bond_atom_site_label_2
_geom_bond_distance
_geom_bond_site_symmetry_2
_geom_bond_publ_flag
Zn1 O1 2.0120(15) . y
Zn1 O5 2.0781(15) . y
Zn1 O3 2.1589(16) 1_455 ?
Zn1 N1 2.1707(18) . y
Zn1 N2 2.1921(18) . y
Zn1 O4 2.2007(15) 1_455 y
Zn1 C12 2.512(2) 1_455 ?
O1 C6 1.273(3) . y
N1 C17 1.344(3) . ?
N1 C13 1.346(3) . ?
C1 C5 1.429(3) . ?
C1 C2 1.434(3) . ?
C1 C6 1.486(3) . ?
C1 Fe2 2.038(2) . ?
Fe2 C11 2.033(2) . ?
Fe2 C7 2.036(2) . ?
Fe2 C2 2.048(2) . ?
Fe2 C10 2.049(2) . ?
Fe2 C5 2.053(2) . ?
Fe2 C3 2.055(2) . ?
Fe2 C8 2.058(2) . ?
Fe2 C4 2.061(2) . ?
Fe2 C9 2.065(2) . ?
O2 C6 1.253(3) . ?
N2 C30 1.339(3) . ?
N2 C26 1.353(3) . ?
C2 C3 1.417(3) . ?
C10 C9 1.420(3) . ?
C10 C11 1.421(3) . ?
O4 C12 1.274(3) . ?
C18 C19 1.332(3) . ?
C18 C15 1.467(3) . ?
C17 C16 1.376(3) . ?
C16 C15 1.391(3) . ?
C19 C20 1.470(3) . ?
C9 C8 1.426(3) . ?
C8 C7 1.427(3) . ?
C20 C21 1.390(3) . ?
C20 C25 1.391(3) . ?
C34 C35 1.395(3) . ?
C34 C33 1.398(4) . ?
C7 C11 1.440(3) . ?
C7 C12 1.467(3) . ?
C15 C14 1.403(3) . ?
C5 C4 1.426(3) . ?
C26 C27 1.385(3) . ?
C4 C3 1.421(3) . ?
C28 C27 1.382(4) . ?
C28 C29 1.402(4) . ?
C28 C31 1.479(3) . ?
C12 O3 1.263(3) . ?
C37 C38 1.383(3) . ?
C37 C36 1.384(4) . ?
C13 C14 1.390(3) . ?
C33 C38 1.392(4) . ?
C33 C32 1.476(3) . ?
C25 C24 1.389(4) . ?
C23 C24 1.379(4) . ?
C23 C22 1.381(4) . ?
C35 C36 1.389(4) . ?
C22 C21 1.385(3) . ?
C29 C30 1.397(3) . ?
C32 C31 1.329(4) . ?

loop_
_publcif_info_exptl_table_extra_item
sin_theta_over_lambda_max

loop_
_publcif_info_exptl_table_header_item
?
